data_4316718
loop_
_publ_author_name
'Jiyong Yao'
'Dajiang Mei'
'Lei Bai'
'Zheshuai Lin'
'Wenlong Yin'
'Peizhen Fu'
'Yicheng Wu'

_publ_section_title
;
 BaGa4Se7: A New Congruent-Melting IR Nonlinear Optical Material
;
_journal_name_full 'Inorganic Chemistry'
_journal_page_first 9212
_journal_page_last 9216
_journal_paper_doi 10.1021/ic1006742
_journal_volume 49
_journal_year 2010
_chemical_formula_sum 'Ba Ga4 Se7'
_chemical_formula_weight 968.94
_chemical_name_systematic
; 
 ? 
;
_space_group_IT_number 7
_symmetry_cell_setting monoclinic
_symmetry_space_group_name_Hall 'P -2yc'
_symmetry_space_group_name_H-M 'P 1 c 1'
_atom_sites_solution_hydrogens none
_atom_sites_solution_primary direct
_atom_sites_solution_secondary difmap
_audit_creation_method SHELXL-97
_cell_angle_alpha 90.00
_cell_angle_beta 121.24(2)
_cell_angle_gamma 90.00
_cell_formula_units_Z 2
_cell_length_a 7.6252(15)
_cell_length_b 6.5114(13)
_cell_length_c 14.702(4)
_cell_measurement_temperature 93(2)
_cell_volume 624.1(3)
_computing_cell_refinement 'CrystalClear (Rigaku Inc., 2008)'
_computing_data_collection 'CrystalClear (Rigaku Inc., 2008)'
_computing_data_reduction 'CrystalClear (Rigaku Inc., 2008)'
_computing_molecular_graphics 'SHELXL-97 (Sheldrick, 1997)'
_computing_publication_material Diamond
_computing_structure_refinement 'SHELXL-97 (Sheldrick, 1997)'
_computing_structure_solution 'SHELXS-97 (Sheldrick, 1990)'
_diffrn_ambient_temperature 93
_diffrn_detector_area_resol_mean 28.5714
_diffrn_measured_fraction_theta_full 0.980
_diffrn_measured_fraction_theta_max 0.980
_diffrn_measurement_device_type 'Rigaku AFC10 diffractometer'
_diffrn_measurement_method dtprofit.ref
_diffrn_radiation_monochromator 'Graphite Monochromator'
_diffrn_radiation_source 'Rotating Anode'
_diffrn_radiation_type MoK\a
_diffrn_radiation_wavelength 0.71073
_diffrn_reflns_av_R_equivalents 0.0360
_diffrn_reflns_av_sigmaI/netI 0.0585
_diffrn_reflns_limit_h_max 9
_diffrn_reflns_limit_h_min -9
_diffrn_reflns_limit_k_max 8
_diffrn_reflns_limit_k_min -7
_diffrn_reflns_limit_l_max 17
_diffrn_reflns_limit_l_min -19
_diffrn_reflns_number 5042
_diffrn_reflns_theta_full 27.51
_diffrn_reflns_theta_max 27.51
_diffrn_reflns_theta_min 3.12
_exptl_absorpt_coefficient_mu 31.987
_exptl_absorpt_correction_T_max 0.564
_exptl_absorpt_correction_T_min 0.321
_exptl_absorpt_correction_type numerical
_exptl_absorpt_process_details 'face indexed'
_exptl_crystal_colour yellow
_exptl_crystal_density_diffrn 5.156
_exptl_crystal_density_meas ?
_exptl_crystal_density_method 'not measured'
_exptl_crystal_description block
_exptl_crystal_F_000 836
_exptl_crystal_size_max 0.20
_exptl_crystal_size_mid 0.16
_exptl_crystal_size_min 0.16
_refine_diff_density_max 1.065
_refine_diff_density_min -1.263
_refine_diff_density_rms 0.246
_refine_ls_abs_structure_details 'Flack H D (1983), Acta Cryst. A39, 876-881'
_refine_ls_abs_structure_Flack 0.00
_refine_ls_extinction_coef 0.00065(5)
_refine_ls_extinction_expression Fc^*^=kFc[1+0.001xFc^2^\l^3^/sin(2\q)]^-1/4^
_refine_ls_extinction_method SHELXL
_refine_ls_goodness_of_fit_ref 0.976
_refine_ls_hydrogen_treatment none
_refine_ls_matrix_type full
_refine_ls_number_parameters 113
_refine_ls_number_reflns 2098
_refine_ls_number_restraints 2
_refine_ls_restrained_S_all 0.976
_refine_ls_R_factor_all 0.0290
_refine_ls_R_factor_gt 0.0275
_refine_ls_shift/su_max 0.001
_refine_ls_shift/su_mean 0.000
_refine_ls_structure_factor_coef Fsqd
_refine_ls_weighting_details 'calc w=1/[\s^2^(Fo^2^)+(0.0090P)^2^+0.0000P] where P=(Fo^2^+2Fc^2^)/3'
_refine_ls_weighting_scheme calc
_refine_ls_wR_factor_gt 0.0528
_refine_ls_wR_factor_ref 0.0532
_reflns_number_gt 2014
_reflns_number_total 2098
_reflns_threshold_expression >2sigma(I)
_cod_data_source_file ic1006742_si_001.cif
_cod_data_source_block final
_cod_depositor_comments
;
The following automatic conversions were performed:

'_exptl_crystal_density_meas' value 'none' was changed to '?' - the
value is perceived as not measured.

Automatic conversion script
Id: cif_fix_values 3008 2015-01-20 13:52:24Z robertas 
;
_cod_original_cell_volume 624.1(2)
_cod_database_code 4316718

loop_
_symmetry_equiv_pos_as_xyz
'x, y, z'
'x, -y, z+1/2'

loop_
_atom_site_label
_atom_site_type_symbol
_atom_site_fract_x
_atom_site_fract_y
_atom_site_fract_z
_atom_site_U_iso_or_equiv
_atom_site_adp_type
_atom_site_occupancy
_atom_site_symmetry_multiplicity
_atom_site_calc_flag
_atom_site_refinement_flags
_atom_site_disorder_assembly
_atom_site_disorder_group
Ba Ba 0.56392(19) 0.35352(14) 0.04634(10) 0.0118(2) Uani 1 1 d . . .
Ga1 Ga 0.0072(3) 0.1659(3) 0.74082(13) 0.0019(4) Uani 1 1 d . . .
Ga2 Ga 1.0000(3) 0.0072(2) 0.99999(15) 0.0021(4) Uani 1 1 d . . .
Ga3 Ga 0.4927(3) 0.1583(2) 0.72796(13) 0.0026(4) Uani 1 1 d . . .
Ga4 Ga 0.2374(4) 0.3632(2) 0.22517(15) 0.0028(4) Uani 1 1 d . . .
Se1 Se 0.7824(3) 0.1506(2) 0.55319(18) 0.0031(3) Uani 1 1 d . . .
Se2 Se 0.0059(3) 0.3633(2) 0.03880(16) 0.0065(4) Uani 1 1 d . . .
Se3 Se 0.3285(3) 0.1099(2) 0.54215(15) 0.0041(4) Uani 1 1 d . . .
Se4 Se 0.3294(3) 0.0178(2) 0.30967(13) 0.0021(3) Uani 1 1 d . . .
Se5 Se 0.0973(3) 0.5080(2) 0.32329(14) 0.0046(4) Uani 1 1 d . . .
Se6 Se 0.5703(3) 0.4948(2) 0.28064(15) 0.0063(5) Uani 1 1 d . . .
Se7 Se 0.8169(3) 0.0307(2) 0.30402(13) 0.0015(3) Uani 1 1 d . . .

loop_
_atom_site_aniso_label
_atom_site_aniso_U_11
_atom_site_aniso_U_22
_atom_site_aniso_U_33
_atom_site_aniso_U_23
_atom_site_aniso_U_13
_atom_site_aniso_U_12
Ba 0.0134(9) 0.0079(5) 0.0140(5) -0.0006(5) 0.0071(9) -0.0016(5)
Ga1 0.0026(12) 0.0017(9) 0.0022(8) 0.0007(6) 0.0019(10) 0.0006(8)
Ga2 0.0030(11) 0.0026(8) 0.0024(8) -0.0002(6) 0.0026(9) -0.0010(8)
Ga3 0.0030(13) 0.0025(9) 0.0027(9) -0.0004(6) 0.0019(10) 0.0003(8)
Ga4 0.0030(12) 0.0015(7) 0.0041(9) -0.0007(7) 0.0020(11) -0.0004(9)
Se1 0.0025(10) 0.0050(7) 0.0027(7) -0.0001(8) 0.0020(9) 0.0008(7)
Se2 0.0123(12) 0.0025(7) 0.0036(9) -0.0016(8) 0.0033(10) -0.0017(7)
Se3 0.0028(12) 0.0076(7) 0.0017(8) 0.0003(8) 0.0009(10) 0.0002(7)
Se4 0.0040(10) 0.0017(7) 0.0024(8) 0.0001(7) 0.0029(8) 0.0002(9)
Se5 0.0117(12) 0.0005(10) 0.0078(8) 0.0020(6) 0.0094(10) 0.0012(8)
Se6 0.0025(11) 0.0039(11) 0.0109(10) 0.0021(8) 0.0024(9) -0.0001(7)
Se7 0.0025(10) 0.0017(7) 0.0009(8) -0.0005(6) 0.0013(9) -0.0010(9)

loop_
_atom_type_symbol
_atom_type_description
_atom_type_scat_dispersion_real
_atom_type_scat_dispersion_imag
_atom_type_scat_source
Ba Ba -0.3244 2.2819 'International Tables Vol C Tables 4.2.6.8 and 6.1.1.4'
Ga Ga 0.2307 1.6083 'International Tables Vol C Tables 4.2.6.8 and 6.1.1.4'
Se Se -0.0929 2.2259 'International Tables Vol C Tables 4.2.6.8 and 6.1.1.4'

loop_
_geom_angle_atom_site_label_1
_geom_angle_atom_site_label_2
_geom_angle_atom_site_label_3
_geom_angle
_geom_angle_site_symmetry_1
_geom_angle_site_symmetry_3
_geom_angle_publ_flag
Se2 Ba Se5 120.41(7) 1_655 2_564 ?
Se2 Ba Se3 121.31(5) 1_655 2_554 ?
Se5 Ba Se3 86.69(5) 2_564 2_554 ?
Se2 Ba Se6 120.58(7) 1_655 . ?
Se5 Ba Se6 109.91(5) 2_564 . ?
Se3 Ba Se6 89.39(5) 2_554 . ?
Se2 Ba Se1 62.45(4) 1_655 2_564 ?
Se5 Ba Se1 91.49(5) 2_564 2_564 ?
Se3 Ba Se1 176.22(6) 2_554 2_564 ?
Se6 Ba Se1 88.12(5) . 2_564 ?
Se2 Ba Se1 64.94(4) 1_655 2_554 ?
Se5 Ba Se1 119.11(6) 2_564 2_554 ?
Se3 Ba Se1 56.51(4) 2_554 2_554 ?
Se6 Ba Se1 115.47(6) . 2_554 ?
Se1 Ba Se1 127.21(6) 2_564 2_554 ?
Se2 Ba Se4 89.20(6) 1_655 2_554 ?
Se5 Ba Se4 62.66(5) 2_564 2_554 ?
Se3 Ba Se4 56.35(5) 2_554 2_554 ?
Se6 Ba Se4 144.22(6) . 2_554 ?
Se1 Ba Se4 125.50(6) 2_564 2_554 ?
Se1 Ba Se4 56.67(5) 2_554 2_554 ?
Se5 Ga1 Se1 118.41(9) 2_565 1_455 ?
Se5 Ga1 Se4 105.45(10) 2_565 2 ?
Se1 Ga1 Se4 115.28(10) 1_455 2 ?
Se5 Ga1 Se7 110.28(10) 2_565 2_455 ?
Se1 Ga1 Se7 101.86(9) 1_455 2_455 ?
Se4 Ga1 Se7 104.72(9) 2 2_455 ?
Se3 Ga2 Se2 111.33(10) 2_655 1_656 ?
Se3 Ga2 Se1 126.27(10) 2_655 2 ?
Se2 Ga2 Se1 105.60(9) 1_656 2 ?
Se3 Ga2 Se7 98.83(10) 2_655 2 ?
Se2 Ga2 Se7 107.75(8) 1_656 2 ?
Se1 Ga2 Se7 105.56(11) 2 2 ?
Se6 Ga3 Se3 113.54(10) 2_565 . ?
Se6 Ga3 Se4 113.33(10) 2_565 2 ?
Se3 Ga3 Se4 114.20(10) . 2 ?
Se6 Ga3 Se7 108.00(10) 2_565 2 ?
Se3 Ga3 Se7 105.36(9) . 2 ?
Se4 Ga3 Se7 101.09(9) 2 2 ?
Se2 Ga4 Se6 114.71(11) . . ?
Se2 Ga4 Se5 113.58(11) . . ?
Se6 Ga4 Se5 112.42(11) . . ?
Se2 Ga4 Se4 115.21(8) . . ?
Se6 Ga4 Se4 100.35(10) . . ?
Se5 Ga4 Se4 98.84(9) . . ?
Ga1 Se1 Ga2 101.05(10) 1_655 2_554 ?
Ga1 Se1 Ba 92.26(7) 1_655 2_565 ?
Ga2 Se1 Ba 139.49(8) 2_554 2_565 ?
Ga1 Se1 Ba 96.52(8) 1_655 2 ?
Ga2 Se1 Ba 89.35(6) 2_554 2 ?
Ba Se1 Ba 127.21(6) 2_565 2 ?
Ga4 Se2 Ga2 100.79(9) . 1_454 ?
Ga4 Se2 Ba 96.78(9) . 1_455 ?
Ga2 Se2 Ba 95.33(7) 1_454 1_455 ?
Ga3 Se3 Ga2 101.51(10) . 2_454 ?
Ga3 Se3 Ba 97.78(7) . 2 ?
Ga2 Se3 Ba 100.96(7) 2_454 2 ?
Ga3 Se4 Ga1 103.25(8) 2_554 2_554 ?
Ga3 Se4 Ga4 105.35(10) 2_554 . ?
Ga1 Se4 Ga4 105.94(10) 2_554 . ?
Ga3 Se4 Ba 91.93(7) 2_554 2 ?
Ga1 Se4 Ba 87.85(7) 2_554 2 ?
Ga4 Se4 Ba 154.34(8) . 2 ?
Ga1 Se5 Ga4 98.44(9) 2_564 . ?
Ga1 Se5 Ba 97.69(8) 2_564 2_565 ?
Ga4 Se5 Ba 96.44(8) . 2_565 ?
Ga3 Se6 Ga4 100.98(10) 2_564 . ?
Ga3 Se6 Ba 93.13(8) 2_564 . ?
Ga4 Se6 Ba 95.66(8) . . ?
Ga1 Se7 Ga3 102.70(8) 2_654 2_554 ?
Ga1 Se7 Ga2 107.54(9) 2_654 2_554 ?
Ga3 Se7 Ga2 107.89(10) 2_554 2_554 ?

loop_
_geom_bond_atom_site_label_1
_geom_bond_atom_site_label_2
_geom_bond_distance
_geom_bond_site_symmetry_2
_geom_bond_publ_flag
Ba Se2 3.429(2) 1_655 ?
Ba Se5 3.482(3) 2_564 ?
Ba Se3 3.4952(18) 2_554 ?
Ba Se6 3.541(3) . ?
Ba Se1 3.6106(19) 2_564 ?
Ba Se1 3.659(2) 2_554 ?
Ba Se4 3.834(2) 2_554 ?
Ga1 Se5 2.363(2) 2_565 ?
Ga1 Se1 2.378(3) 1_455 ?
Ga1 Se4 2.432(3) 2 ?
Ga1 Se7 2.451(3) 2_455 ?
Ga2 Se3 2.373(3) 2_655 ?
Ga2 Se2 2.382(2) 1_656 ?
Ga2 Se1 2.401(3) 2 ?
Ga2 Se7 2.478(2) 2 ?
Ga3 Se6 2.361(2) 2_565 ?
Ga3 Se3 2.363(3) . ?
Ga3 Se4 2.421(3) 2 ?
Ga3 Se7 2.451(3) 2 ?
Ga4 Se2 2.368(3) . ?
Ga4 Se6 2.386(3) . ?
Ga4 Se5 2.390(3) . ?
Ga4 Se4 2.488(2) . ?
Se1 Ga1 2.378(3) 1_655 ?
Se1 Ga2 2.401(3) 2_554 ?
Se1 Ba 3.6106(19) 2_565 ?
Se1 Ba 3.659(2) 2 ?
Se2 Ga2 2.382(2) 1_454 ?
Se2 Ba 3.429(2) 1_455 ?
Se3 Ga2 2.373(3) 2_454 ?
Se3 Ba 3.4952(18) 2 ?
Se4 Ga3 2.421(3) 2_554 ?
Se4 Ga1 2.432(3) 2_554 ?
Se4 Ba 3.834(2) 2 ?
Se5 Ga1 2.363(2) 2_564 ?
Se5 Ba 3.482(3) 2_565 ?
Se6 Ga3 2.361(2) 2_564 ?
Se7 Ga1 2.451(3) 2_654 ?
Se7 Ga3 2.451(3) 2_554 ?
Se7 Ga2 2.478(2) 2_554 ?
